data_1528377
loop_
_publ_author_name
'Brewer, S.A.'
'Hope, E.G.'
'Fawcett, J.'
'Brisdon, A.K.'
'Holloway, J.H.'
'Holliman, P.J.'
'Russell, D.R.'

_publ_section_title
;
 Re-evaluation of the x-ray crystal structure of [Ta4 F20] and the
 synthesis and characterization of a series of mixed-metal pentafluorides
 of niobium and tantalum
;
_journal_name_full 'Zeitschrift fuer Anorganische und Allgemeine Chemie'
_journal_page_first 325
_journal_page_last 329
_journal_volume 632
_journal_year 2006
_chemical_formula_sum 'F5 Ta'
_chemical_name_systematic 'Ta F5'
_space_group_IT_number 12
_symmetry_space_group_name_Hall '-C 2y'
_symmetry_space_group_name_H-M 'C 1 2/m 1'
_cell_angle_alpha 90
_cell_angle_beta 97.086
_cell_angle_gamma 90
_cell_formula_units_Z 8
_cell_length_a 9.5462
_cell_length_b 14.3678
_cell_length_c 5.0174
_cell_volume 682.920
_citation_journal_id_ASTM ZAACAB
_cod_data_source_file Brewer_ZAACAB_2006_642.cif
_cod_data_source_block F5Ta1
_cod_original_cell_volume 682.9197
_cod_original_formula_sum 'F5 Ta1'
_cod_database_code 1528377

loop_
_symmetry_equiv_pos_as_xyz
x,y,z
-x,y,-z
-x,-y,-z
x,-y,z
x+1/2,y+1/2,z
-x+1/2,y+1/2,-z
-x+1/2,-y+1/2,-z
x+1/2,-y+1/2,z

loop_
_atom_site_label
_atom_site_type_symbol
_atom_site_fract_x
_atom_site_fract_y
_atom_site_fract_z
_atom_site_occupancy
_atom_site_U_iso_or_equiv
F4 F-1 0.3372 0 0.606 1 0.0
F6 F-1 0.1299 0 -0.064 1 0.0
F3 F-1 0.1209 0.2864 0.372 1 0.0
F2 F-1 0.121 0.0945 0.3761 1 0.0
Ta2 Ta+5 0.25891 0 0.24359 1 0.0
F1 F-1 0.3636 0.0955 0.148 1 0.0
Ta1 Ta+5 0 0.20237 0.5 1 0.0
F5 F-1 0.1098 0.1844 0.828 1 0.0
